data_4307860
loop_
_publ_author_name
'Andrea Sella'
'Sarah E. Brown'
'Jonathan W. Steed'
'Derek A. Tocher'

_publ_section_title
;
Synthesis and Solid-State Structures of Pyrazolylmethane Complexes of the
Rare Earths
;
_journal_name_full 'Inorganic Chemistry'
_journal_page_first 1856
_journal_page_last 1864
_journal_paper_doi 10.1021/ic062370f
_journal_volume 46
_journal_year 2007
_chemical_formula_sum 'C20 H28 Cl3 N8 Y'
_chemical_formula_weight 575.76
_chemical_name_common 'yttrium(tris(3,5-dimethylpyrazolyl)methane trichloride'
_chemical_name_systematic
; 
 ? 
;
_space_group_IT_number 14
_symmetry_cell_setting monoclinic
_symmetry_space_group_name_Hall '-P 2yn'
_symmetry_space_group_name_H-M 'P 1 21/n 1'
_atom_sites_solution_hydrogens geom
_atom_sites_solution_primary direct
_atom_sites_solution_secondary difmap
_audit_creation_method SHELXL-97
_cell_angle_alpha 90.00
_cell_angle_beta 94.378(3)
_cell_angle_gamma 90.00
_cell_formula_units_Z 4
_cell_length_a 9.5040(6)
_cell_length_b 16.3094(10)
_cell_length_c 17.1537(6)
_cell_measurement_temperature 100(2)
_cell_volume 2651.1(3)
_computing_cell_refinement DENZO-SMN
_computing_data_collection Collect
_computing_data_reduction DENZO-SMN
_computing_molecular_graphics XSeed
_computing_structure_refinement 'SHELXL-97 (Sheldrick, 1997)'
_computing_structure_solution 'SHELXS-97 (Sheldrick, 1990)'
_diffrn_ambient_temperature 100(2)
_diffrn_measured_fraction_theta_full 0.984
_diffrn_measured_fraction_theta_max 0.984
_diffrn_measurement_device_type KappaCCD
_diffrn_measurement_method '1.3o /p and /w frames 25 s deg-1'
_diffrn_radiation_monochromator graphite
_diffrn_radiation_source 'fine-focus sealed tube'
_diffrn_radiation_type MoK\a
_diffrn_radiation_wavelength 0.71073
_diffrn_reflns_av_R_equivalents 0.1140
_diffrn_reflns_av_sigmaI/netI 0.1106
_diffrn_reflns_limit_h_max 11
_diffrn_reflns_limit_h_min -12
_diffrn_reflns_limit_k_max 20
_diffrn_reflns_limit_k_min -21
_diffrn_reflns_limit_l_max 22
_diffrn_reflns_limit_l_min -20
_diffrn_reflns_number 15236
_diffrn_reflns_theta_full 27.50
_diffrn_reflns_theta_max 27.50
_diffrn_reflns_theta_min 3.56
_diffrn_standards_decay_% 0
_exptl_absorpt_coefficient_mu 2.525
_exptl_absorpt_correction_T_max 0.5179
_exptl_absorpt_correction_T_min 0.3126
_exptl_absorpt_correction_type Scalepack
_exptl_absorpt_process_details 'Otwinowski & Minor, 1997'
_exptl_crystal_colour yellow
_exptl_crystal_density_diffrn 1.443
_exptl_crystal_density_method 'not measured'
_exptl_crystal_description plate
_exptl_crystal_F_000 1176
_exptl_crystal_size_max 0.60
_exptl_crystal_size_mid 0.60
_exptl_crystal_size_min 0.30
_refine_diff_density_max 1.605
_refine_diff_density_min -1.466
_refine_diff_density_rms 0.147
_refine_ls_extinction_coef 0.0037(7)
_refine_ls_extinction_expression Fc^*^=kFc[1+0.001xFc^2^\l^3^/sin(2\q)]^-1/4^
_refine_ls_extinction_method SHELXL
_refine_ls_goodness_of_fit_ref 1.067
_refine_ls_hydrogen_treatment mixed
_refine_ls_matrix_type full
_refine_ls_number_parameters 278
_refine_ls_number_reflns 6006
_refine_ls_number_restraints 0
_refine_ls_restrained_S_all 1.067
_refine_ls_R_factor_all 0.0807
_refine_ls_R_factor_gt 0.0631
_refine_ls_shift/su_max 0.003
_refine_ls_shift/su_mean 0.000
_refine_ls_structure_factor_coef Fsqd
_refine_ls_weighting_details 'calc w=1/[\s^2^(Fo^2^)+(0.0559P)^2^+4.3138P] where P=(Fo^2^+2Fc^2^)/3'
_refine_ls_weighting_scheme calc
_refine_ls_wR_factor_gt 0.1481
_refine_ls_wR_factor_ref 0.1572
_reflns_number_gt 4852
_reflns_number_total 6006
_reflns_threshold_expression >2sigma(I)
_cod_data_source_file ic062370fsi20061212_110210_1.cif
_cod_data_source_block ypmcl3-1a
_cod_database_code 4307860

loop_
_symmetry_equiv_pos_as_xyz
'x, y, z'
'-x+1/2, y+1/2, -z+1/2'
'-x, -y, -z'
'x-1/2, -y-1/2, z-1/2'

loop_
_atom_site_label
_atom_site_type_symbol
_atom_site_fract_x
_atom_site_fract_y
_atom_site_fract_z
_atom_site_U_iso_or_equiv
_atom_site_adp_type
_atom_site_occupancy
_atom_site_symmetry_multiplicity
_atom_site_calc_flag
_atom_site_refinement_flags
_atom_site_disorder_assembly
_atom_site_disorder_group
Y1 Y 0.00885(4) 0.93412(2) 0.247065(19) 0.01197(15) Uani 1 1 d . . .
Cl2 Cl -0.12731(11) 1.06867(7) 0.25082(6) 0.0197(2) Uani 1 1 d . . .
Cl3 Cl -0.09486(10) 0.86254(7) 0.36237(5) 0.0182(2) Uani 1 1 d . . .
Cl4 Cl -0.12357(10) 0.86428(7) 0.12985(5) 0.0193(3) Uani 1 1 d . . .
N4 N 0.3461(3) 0.9791(2) 0.31454(18) 0.0128(7) Uani 1 1 d . . .
N2 N 0.3228(3) 0.9808(2) 0.17538(18) 0.0137(7) Uani 1 1 d . . .
C15 C 0.0608(5) 0.7022(3) 0.2493(3) 0.0224(9) Uani 1 1 d . . .
H15A H 0.0175 0.7137 0.2982 0.034 Uiso 1 1 calc R . .
H15B H 0.0814 0.6435 0.2462 0.034 Uiso 1 1 calc R . .
H15C H -0.0043 0.7182 0.2049 0.034 Uiso 1 1 calc R . .
N3 N 0.2088(3) 0.9914(2) 0.33016(18) 0.0143(7) Uani 1 1 d . . .
N1 N 0.1797(3) 0.9937(2) 0.16256(18) 0.0144(7) Uani 1 1 d . . .
C1 C 0.3805(4) 0.9364(2) 0.2441(2) 0.0128(8) Uani 1 1 d . . .
H1 H 0.4855 0.9367 0.2431 0.015 Uiso 1 1 calc R . .
N6 N 0.3361(3) 0.8521(2) 0.24366(18) 0.0129(7) Uani 1 1 d . . .
C2 C 0.1647(4) 1.0428(3) 0.1003(2) 0.0171(9) Uani 1 1 d . . .
C4 C 0.3967(4) 1.0203(3) 0.1213(2) 0.0159(9) Uani 1 1 d . . .
C14 C 0.4216(4) 0.7855(3) 0.2444(2) 0.0152(8) Uani 1 1 d . . .
N5 N 0.1963(3) 0.8312(2) 0.24572(18) 0.0131(7) Uani 1 1 d . . .
C3 C 0.2970(5) 1.0590(3) 0.0716(2) 0.0182(9) Uani 1 1 d . . .
H3 H 0.3141 1.0905 0.0267 0.022 Uiso 1 1 calc R . .
C7 C 0.2157(4) 1.0361(3) 0.3960(2) 0.0158(8) Uani 1 1 d . . .
C10 C 0.0859(5) 1.0660(3) 0.4303(2) 0.0212(10) Uani 1 1 d . . .
H10A H 0.0551 1.1174 0.4050 0.032 Uiso 1 1 calc R . .
H10B H 0.1062 1.0753 0.4865 0.032 Uiso 1 1 calc R . .
H10C H 0.0111 1.0248 0.4222 0.032 Uiso 1 1 calc R . .
C12 C 0.1958(4) 0.7502(3) 0.2474(2) 0.0178(9) Uani 1 1 d . . .
C9 C 0.4386(4) 1.0134(3) 0.3702(2) 0.0149(8) Uani 1 1 d . . .
C8 C 0.3564(4) 1.0496(3) 0.4230(2) 0.0172(9) Uani 1 1 d . . .
H8 H 0.3888 1.0784 0.4691 0.021 Uiso 1 1 calc R . .
C6 C 0.5529(4) 1.0171(3) 0.1208(2) 0.0196(9) Uani 1 1 d . . .
H6A H 0.5959 1.0445 0.1676 0.029 Uiso 1 1 calc R . .
H6B H 0.5820 1.0450 0.0740 0.029 Uiso 1 1 calc R . .
H6C H 0.5839 0.9598 0.1204 0.029 Uiso 1 1 calc R . .
C13 C 0.3339(4) 0.7184(3) 0.2462(2) 0.0163(8) Uani 1 1 d . . .
H13 H 0.3608 0.6623 0.2466 0.020 Uiso 1 1 calc R . .
C5 C 0.0248(5) 1.0751(3) 0.0701(2) 0.0211(10) Uani 1 1 d . . .
H5A H -0.0482 1.0342 0.0783 0.032 Uiso 1 1 calc R . .
H5B H 0.0260 1.0869 0.0142 0.032 Uiso 1 1 calc R . .
H5C H 0.0043 1.1256 0.0981 0.032 Uiso 1 1 calc R . .
C16 C 0.5779(4) 0.7903(3) 0.2434(3) 0.0222(9) Uani 1 1 d . . .
H16A H 0.6021 0.8215 0.1974 0.033 Uiso 1 1 calc R . .
H16B H 0.6170 0.7349 0.2411 0.033 Uiso 1 1 calc R . .
H16C H 0.6174 0.8179 0.2909 0.033 Uiso 1 1 calc R . .
C11 C 0.5942(4) 1.0080(3) 0.3686(2) 0.0225(10) Uani 1 1 d . . .
H11A H 0.6225 0.9503 0.3676 0.034 Uiso 1 1 calc R . .
H11B H 0.6393 1.0345 0.4154 0.034 Uiso 1 1 calc R . .
H11C H 0.6235 1.0358 0.3218 0.034 Uiso 1 1 calc R . .
C19 C 0.3400(5) 0.8145(3) 0.4606(3) 0.0293(11) Uiso 1 1 d . . .
N8 N 0.4419(5) 0.8274(3) 0.4333(2) 0.0340(10) Uani 1 1 d . . .
N7 N 0.4595(5) 0.8339(3) 0.0455(3) 0.0382(11) Uani 1 1 d . . .
C17 C 0.3502(5) 0.8063(3) 0.0397(3) 0.0267(10) Uiso 1 1 d . . .
C18 C 0.2098(6) 0.7698(4) 0.0326(3) 0.0446(14) Uiso 1 1 d . . .
H18A H 0.1837 0.7565 -0.0223 0.067 Uiso 1 1 calc R . .
H18B H 0.1414 0.8088 0.0513 0.067 Uiso 1 1 calc R . .
H18C H 0.2098 0.7197 0.0640 0.067 Uiso 1 1 calc R . .
C20 C 0.2100(7) 0.7972(4) 0.4970(3) 0.0465(14) Uiso 1 1 d . . .
H20A H 0.1429 0.7702 0.4590 0.070 Uiso 1 1 calc R . .
H20B H 0.1691 0.8486 0.5143 0.070 Uiso 1 1 calc R . .
H20C H 0.2302 0.7610 0.5420 0.070 Uiso 1 1 calc R . .

loop_
_atom_site_aniso_label
_atom_site_aniso_U_11
_atom_site_aniso_U_22
_atom_site_aniso_U_33
_atom_site_aniso_U_23
_atom_site_aniso_U_13
_atom_site_aniso_U_12
Y1 0.0064(2) 0.0162(3) 0.0130(2) -0.00037(13) -0.00066(13) -0.00061(15)
Cl2 0.0112(5) 0.0195(6) 0.0285(5) -0.0002(4) 0.0023(4) 0.0009(4)
Cl3 0.0144(5) 0.0248(6) 0.0155(4) 0.0011(4) 0.0019(3) -0.0024(4)
Cl4 0.0142(5) 0.0276(6) 0.0154(4) -0.0012(4) -0.0033(3) -0.0049(4)
N4 0.0076(16) 0.0181(19) 0.0124(15) -0.0003(13) -0.0010(12) -0.0006(14)
N2 0.0048(15) 0.022(2) 0.0142(15) -0.0004(13) 0.0018(12) 0.0005(14)
C15 0.012(2) 0.018(2) 0.036(2) 0.0003(18) -0.0014(17) -0.0037(19)
N3 0.0076(16) 0.021(2) 0.0137(15) 0.0000(13) -0.0006(12) 0.0002(14)
N1 0.0067(16) 0.021(2) 0.0150(15) 0.0024(13) -0.0016(12) 0.0016(14)
C1 0.0071(18) 0.018(2) 0.0130(18) -0.0018(14) -0.0006(14) 0.0038(16)
N6 0.0050(15) 0.0181(19) 0.0154(15) 0.0004(13) -0.0014(12) -0.0023(14)
C2 0.016(2) 0.023(2) 0.0126(18) -0.0009(15) 0.0002(15) 0.0017(19)
C4 0.014(2) 0.021(2) 0.0128(18) -0.0028(15) 0.0017(14) -0.0055(18)
C14 0.013(2) 0.016(2) 0.0161(18) 0.0025(15) -0.0005(14) 0.0042(17)
N5 0.0046(15) 0.0178(19) 0.0165(15) -0.0015(13) -0.0022(12) -0.0009(14)
C3 0.018(2) 0.022(2) 0.0139(18) 0.0027(15) -0.0005(15) -0.0028(18)
C7 0.012(2) 0.023(2) 0.0120(17) 0.0010(15) 0.0023(14) -0.0017(18)
C10 0.014(2) 0.031(3) 0.018(2) -0.0065(17) 0.0026(16) -0.0033(19)
C12 0.013(2) 0.023(2) 0.0171(19) -0.0017(16) -0.0007(15) 0.0026(18)
C9 0.0088(19) 0.021(2) 0.0136(18) 0.0001(15) -0.0056(14) -0.0023(17)
C8 0.013(2) 0.025(2) 0.0132(18) -0.0030(16) -0.0030(15) -0.0057(18)
C6 0.0090(19) 0.029(3) 0.021(2) 0.0044(17) 0.0047(15) 0.0032(18)
C13 0.012(2) 0.016(2) 0.0202(19) -0.0017(16) -0.0031(15) 0.0015(17)
C5 0.015(2) 0.031(3) 0.0159(19) 0.0080(17) -0.0034(16) 0.0055(19)
C16 0.011(2) 0.018(2) 0.037(2) -0.0001(18) -0.0014(17) 0.0047(18)
C11 0.011(2) 0.032(3) 0.023(2) -0.0038(18) -0.0032(16) -0.0048(19)
N8 0.034(3) 0.039(3) 0.028(2) 0.0028(18) -0.0058(18) 0.001(2)
N7 0.036(3) 0.038(3) 0.041(2) -0.006(2) 0.0042(19) -0.011(2)

loop_
_atom_type_symbol
_atom_type_description
_atom_type_scat_dispersion_real
_atom_type_scat_dispersion_imag
_atom_type_scat_source
C C 0.0033 0.0016 'International Tables Vol C Tables 4.2.6.8 and 6.1.1.4'
H H 0.0000 0.0000 'International Tables Vol C Tables 4.2.6.8 and 6.1.1.4'
N N 0.0061 0.0033 'International Tables Vol C Tables 4.2.6.8 and 6.1.1.4'
Cl Cl 0.1484 0.1585 'International Tables Vol C Tables 4.2.6.8 and 6.1.1.4'
Y Y -2.7962 3.5667 'International Tables Vol C Tables 4.2.6.8 and 6.1.1.4'

loop_
_geom_angle_atom_site_label_1
_geom_angle_atom_site_label_2
_geom_angle_atom_site_label_3
_geom_angle
_geom_angle_site_symmetry_1
_geom_angle_site_symmetry_3
_geom_angle_publ_flag
N5 Y1 N1 75.62(11) . . ?
N5 Y1 N3 74.72(11) . . ?
N1 Y1 N3 71.16(10) . . ?
N5 Y1 Cl2 163.87(8) . . ?
N1 Y1 Cl2 91.95(9) . . ?
N3 Y1 Cl2 91.70(9) . . ?
N5 Y1 Cl4 90.11(8) . . ?
N1 Y1 Cl4 91.15(8) . . ?
N3 Y1 Cl4 158.91(8) . . ?
Cl2 Y1 Cl4 100.54(4) . . ?
N5 Y1 Cl3 91.03(8) . . ?
N1 Y1 Cl3 161.31(8) . . ?
N3 Y1 Cl3 92.94(8) . . ?
Cl2 Y1 Cl3 98.45(4) . . ?
Cl4 Y1 Cl3 102.07(3) . . ?
N3 N4 C9 112.1(3) . . ?
N3 N4 C1 120.8(3) . . ?
C9 N4 C1 127.1(3) . . ?
C4 N2 N1 111.8(3) . . ?
C4 N2 C1 127.1(3) . . ?
N1 N2 C1 120.8(3) . . ?
C7 N3 N4 105.0(3) . . ?
C7 N3 Y1 132.6(3) . . ?
N4 N3 Y1 122.4(2) . . ?
C2 N1 N2 105.3(3) . . ?
C2 N1 Y1 132.4(3) . . ?
N2 N1 Y1 122.3(2) . . ?
N6 C1 N2 112.4(3) . . ?
N6 C1 N4 112.2(3) . . ?
N2 C1 N4 109.9(3) . . ?
C14 N6 N5 112.3(3) . . ?
C14 N6 C1 126.3(3) . . ?
N5 N6 C1 121.4(3) . . ?
N1 C2 C3 110.4(4) . . ?
N1 C2 C5 122.0(4) . . ?
C3 C2 C5 127.6(4) . . ?
N2 C4 C3 105.7(4) . . ?
N2 C4 C6 123.6(4) . . ?
C3 C4 C6 130.7(4) . . ?
N6 C14 C13 105.9(3) . . ?
N6 C14 C16 123.6(4) . . ?
C13 C14 C16 130.4(4) . . ?
C12 N5 N6 104.7(3) . . ?
C12 N5 Y1 132.9(3) . . ?
N6 N5 Y1 122.4(2) . . ?
C4 C3 C2 106.7(4) . . ?
N3 C7 C8 110.4(4) . . ?
N3 C7 C10 121.5(4) . . ?
C8 C7 C10 128.1(4) . . ?
N5 C12 C13 111.2(4) . . ?
N5 C12 C15 121.6(4) . . ?
C13 C12 C15 127.2(4) . . ?
N4 C9 C8 105.6(3) . . ?
N4 C9 C11 123.5(4) . . ?
C8 C9 C11 131.0(4) . . ?
C9 C8 C7 106.9(3) . . ?
C14 C13 C12 105.9(4) . . ?
N8 C19 C20 179.0(6) . . ?
N7 C17 C18 179.3(6) . . ?

loop_
_geom_bond_atom_site_label_1
_geom_bond_atom_site_label_2
_geom_bond_distance
_geom_bond_site_symmetry_2
_geom_bond_publ_flag
Y1 N5 2.449(3) . ?
Y1 N1 2.458(3) . ?
Y1 N3 2.470(3) . ?
Y1 Cl2 2.5509(11) . ?
Y1 Cl4 2.5569(10) . ?
Y1 Cl3 2.5581(10) . ?
N4 N3 1.367(4) . ?
N4 C9 1.368(5) . ?
N4 C1 1.454(5) . ?
N2 C4 1.367(5) . ?
N2 N1 1.378(4) . ?
N2 C1 1.454(5) . ?
C15 C12 1.505(6) . ?
N3 C7 1.342(5) . ?
N1 C2 1.334(5) . ?
C1 N6 1.437(5) . ?
N6 C14 1.356(5) . ?
N6 N5 1.376(4) . ?
C2 C3 1.410(6) . ?
C2 C5 1.486(6) . ?
C4 C3 1.379(6) . ?
C4 C6 1.486(5) . ?
C14 C13 1.376(6) . ?
C14 C16 1.490(6) . ?
N5 C12 1.322(6) . ?
C7 C8 1.399(6) . ?
C7 C10 1.489(6) . ?
C12 C13 1.413(6) . ?
C9 C8 1.374(6) . ?
C9 C11 1.483(6) . ?
C19 N8 1.128(7) . ?
C19 C20 1.454(8) . ?
N7 C17 1.130(6) . ?
C17 C18 1.458(8) . ?
